data_1516447
loop_
_publ_author_name
'Wackerly, Jay Wm.'
'Meyer, Joseph M.'
'Crannell, W. Christian'
'King, Sarah B.'
'Katz, Jeffrey L.'

_publ_section_title
;
 Selective Synthesis of Poly(m-phenylene oxides) over Oxacalixarenes
;
_journal_issue 21
_journal_name_full Macromolecules
_journal_page_first 8181
_journal_paper_doi 10.1021/ma901518w
_journal_volume 42
_journal_year 2009
_chemical_formula_moiety 'C15 H10 Cl2 N4 O2'
_chemical_formula_sum 'C15 H10 Cl2 N4 O2'
_chemical_formula_weight 349.17
_chemical_name_common 'compound 17'
_chemical_name_systematic
; 
 3,5-bis(2-chloro-6-pyrazoxy)toluene 
;
_space_group_IT_number 2
_symmetry_cell_setting triclinic
_symmetry_space_group_name_Hall '-P 1'
_symmetry_space_group_name_H-M 'P -1'
_atom_sites_solution_hydrogens geom
_atom_sites_solution_primary direct
_atom_sites_solution_secondary difmap
_audit_creation_method SHELXTL
_cell_angle_alpha 101.3410(10)
_cell_angle_beta 101.8000(10)
_cell_angle_gamma 92.3920(10)
_cell_formula_units_Z 2
_cell_length_a 6.9301(6)
_cell_length_b 7.9168(6)
_cell_length_c 14.3648(12)
_cell_measurement_reflns_used 7150
_cell_measurement_temperature 191(2)
_cell_measurement_theta_max 28.28
_cell_measurement_theta_min 1.48
_cell_volume 753.63(11)
_computing_cell_refinement 'Bruker SMART'
_computing_data_collection 'Bruker SMART'
_computing_data_reduction 'Bruker SAINT'
_computing_molecular_graphics 'Bruker SHELXTL'
_computing_publication_material 'Bruker SHELXTL'
_computing_structure_refinement 'SHELXL-97 (Sheldrick, 1997)'
_computing_structure_solution 'SHELXS-97 (Sheldrick, 1990)'
_diffrn_ambient_temperature 191(2)
_diffrn_measured_fraction_theta_full 0.955
_diffrn_measured_fraction_theta_max 0.955
_diffrn_measurement_device_type 'CCD area detector'
_diffrn_measurement_method 'phi and omega scans'
_diffrn_radiation_monochromator graphite
_diffrn_radiation_source 'fine-focus sealed tube'
_diffrn_radiation_type MoK\a
_diffrn_radiation_wavelength 0.71073
_diffrn_reflns_av_R_equivalents 0.0900
_diffrn_reflns_av_sigmaI/netI 0.0755
_diffrn_reflns_limit_h_max 9
_diffrn_reflns_limit_h_min -9
_diffrn_reflns_limit_k_max 10
_diffrn_reflns_limit_k_min -10
_diffrn_reflns_limit_l_max 18
_diffrn_reflns_limit_l_min -19
_diffrn_reflns_number 7150
_diffrn_reflns_theta_full 28.28
_diffrn_reflns_theta_max 28.28
_diffrn_reflns_theta_min 1.48
_exptl_absorpt_coefficient_mu 0.445
_exptl_absorpt_correction_type none
_exptl_crystal_colour colorless
_exptl_crystal_density_diffrn 1.539
_exptl_crystal_density_meas ?
_exptl_crystal_density_method 'not measured'
_exptl_crystal_description 'rectangular prism'
_exptl_crystal_F_000 356
_exptl_crystal_size_max 0.58
_exptl_crystal_size_mid 0.41
_exptl_crystal_size_min 0.18
_refine_diff_density_max 0.298
_refine_diff_density_min -0.474
_refine_diff_density_rms 0.069
_refine_ls_extinction_method none
_refine_ls_goodness_of_fit_ref 1.033
_refine_ls_hydrogen_treatment constr
_refine_ls_matrix_type full
_refine_ls_number_parameters 209
_refine_ls_number_reflns 3583
_refine_ls_number_restraints 0
_refine_ls_restrained_S_all 1.033
_refine_ls_R_factor_all 0.0505
_refine_ls_R_factor_gt 0.0463
_refine_ls_shift/su_max 0.000
_refine_ls_shift/su_mean 0.000
_refine_ls_structure_factor_coef Fsqd
_refine_ls_weighting_details 'calc w=1/[\s^2^(Fo^2^)+(0.0623P)^2^+0.1908P] where P=(Fo^2^+2Fc^2^)/3'
_refine_ls_weighting_scheme calc
_refine_ls_wR_factor_gt 0.1306
_refine_ls_wR_factor_ref 0.1352
_reflns_number_gt 3167
_reflns_number_total 3583
_reflns_threshold_expression >2sigma(I)
_cod_data_source_file ma901518w_si_002.cif
_cod_data_source_block katz91bm
_cod_depositor_comments
;
The following automatic conversions were performed:

'_symmetry_cell_setting' value 'Triclinic' changed to 'triclinic'
according to
/usr/data/users/saulius/automatic-downloads/retrospective/ACS/lib/dictionaries/cif_core.dic
dictionary named 'cif_core.dic' version 2.4.2 from 2011-04-26.

Automatic conversion script
Id: cif_fix_values 2281 2013-09-26 08:29:07Z andrius 

The following automatic conversions were performed:

'_exptl_crystal_density_meas' value 'not_measured' was changed to '?'
- the value is perceived as not measured.

Automatic conversion script
Id: cif_fix_values 3008 2015-01-20 13:52:24Z robertas 
;
_cod_original_sg_symbol_H-M P-1
_cod_database_code 1516447

loop_
_symmetry_equiv_pos_as_xyz
'x, y, z'
'-x, -y, -z'

loop_
_atom_site_label
_atom_site_type_symbol
_atom_site_fract_x
_atom_site_fract_y
_atom_site_fract_z
_atom_site_U_iso_or_equiv
_atom_site_adp_type
_atom_site_occupancy
_atom_site_symmetry_multiplicity
_atom_site_calc_flag
_atom_site_refinement_flags
C1 C 0.8241(2) 0.2998(2) 0.79355(10) 0.0300(3) Uani 1 1 d .
C2 C 0.6045(3) 0.1791(2) 0.85979(12) 0.0364(4) Uani 1 1 d .
C3 C 0.7348(3) 0.2092(3) 0.94890(12) 0.0479(5) Uani 1 1 d .
H3 H 0.6969 0.1734 1.0024 0.057 Uiso 1 1 calc R
C4 C 0.9606(3) 0.3340(2) 0.88289(11) 0.0384(4) Uani 1 1 d .
H4 H 1.0875 0.3901 0.8882 0.046 Uiso 1 1 calc R
C5 C 0.8133(2) 0.2728(2) 0.62311(10) 0.0281(3) Uani 1 1 d .
C6 C 0.7935(2) 0.0946(2) 0.59643(10) 0.0287(3) Uani 1 1 d .
H6 H 0.8130 0.0263 0.6445 0.034 Uiso 1 1 calc R
C7 C 0.7441(2) 0.01603(19) 0.49768(10) 0.0268(3) Uani 1 1 d .
C8 C 0.7177(2) 0.11922(19) 0.42890(10) 0.0282(3) Uani 1 1 d .
H8 H 0.6852 0.0677 0.3615 0.034 Uiso 1 1 calc R
C9 C 0.7389(2) 0.29703(19) 0.45917(10) 0.0273(3) Uani 1 1 d .
C10 C 0.7865(2) 0.37801(19) 0.55646(10) 0.0273(3) Uani 1 1 d .
H10 H 0.8000 0.5004 0.5764 0.033 Uiso 1 1 calc R
C11 C 0.7263(2) -0.1778(2) 0.46664(12) 0.0329(3) Uani 1 1 d .
H11A H 0.6567 -0.2119 0.3983 0.049 Uiso 1 1 calc R
H11B H 0.6519 -0.2283 0.5071 0.049 Uiso 1 1 calc R
H11C H 0.8587 -0.2194 0.4743 0.049 Uiso 1 1 calc R
C12 C 0.5958(2) 0.37068(19) 0.30771(10) 0.0282(3) Uani 1 1 d .
C13 C 0.3012(2) 0.2689(2) 0.21420(12) 0.0335(3) Uani 1 1 d .
C14 C 0.3514(3) 0.3199(2) 0.13511(11) 0.0404(4) Uani 1 1 d .
H14 H 0.2595 0.2965 0.0743 0.048 Uiso 1 1 calc R
C15 C 0.6518(3) 0.4281(2) 0.23021(12) 0.0360(4) Uani 1 1 d .
H15 H 0.7790 0.4863 0.2394 0.043 Uiso 1 1 calc R
N1 N 0.6465(2) 0.22225(18) 0.78113(9) 0.0326(3) Uani 1 1 d .
N2 N 0.9140(3) 0.2886(3) 0.96001(10) 0.0501(4) Uani 1 1 d .
N3 N 0.4214(2) 0.29198(17) 0.30113(9) 0.0309(3) Uani 1 1 d .
N4 N 0.5281(2) 0.4016(2) 0.14369(10) 0.0418(3) Uani 1 1 d .
O1 O 0.88192(19) 0.35909(16) 0.72031(7) 0.0390(3) Uani 1 1 d .
O2 O 0.73212(19) 0.40632(15) 0.39325(8) 0.0373(3) Uani 1 1 d .
Cl1 Cl 0.06651(6) 0.16983(7) 0.20251(4) 0.05316(17) Uani 1 1 d .
Cl2 Cl 0.37032(7) 0.08050(8) 0.84851(4) 0.05571(18) Uani 1 1 d .

loop_
_atom_site_aniso_label
_atom_site_aniso_U_11
_atom_site_aniso_U_22
_atom_site_aniso_U_33
_atom_site_aniso_U_23
_atom_site_aniso_U_13
_atom_site_aniso_U_12
C1 0.0364(8) 0.0285(7) 0.0231(6) 0.0041(5) 0.0038(5) 0.0012(6)
C2 0.0362(8) 0.0376(8) 0.0342(7) 0.0013(6) 0.0118(6) -0.0012(7)
C3 0.0582(11) 0.0578(12) 0.0269(7) 0.0088(7) 0.0104(7) -0.0095(10)
C4 0.0381(8) 0.0456(10) 0.0275(7) 0.0073(7) -0.0003(6) -0.0040(7)
C5 0.0263(6) 0.0313(7) 0.0237(6) 0.0045(5) 0.0012(5) -0.0039(6)
C6 0.0289(7) 0.0292(7) 0.0285(6) 0.0119(6) 0.0022(5) 0.0004(6)
C7 0.0220(6) 0.0252(7) 0.0330(7) 0.0071(6) 0.0048(5) 0.0014(5)
C8 0.0287(7) 0.0283(7) 0.0250(6) 0.0043(5) 0.0020(5) -0.0010(6)
C9 0.0264(6) 0.0285(7) 0.0263(6) 0.0103(6) 0.0005(5) -0.0010(5)
C10 0.0266(6) 0.0236(7) 0.0295(7) 0.0046(5) 0.0023(5) -0.0019(5)
C11 0.0319(7) 0.0247(7) 0.0419(8) 0.0074(6) 0.0069(6) 0.0020(6)
C12 0.0338(7) 0.0250(7) 0.0243(6) 0.0061(5) 0.0018(5) 0.0032(6)
C13 0.0293(7) 0.0310(8) 0.0373(8) 0.0080(6) -0.0001(6) 0.0035(6)
C14 0.0455(9) 0.0445(9) 0.0277(7) 0.0101(7) -0.0029(6) 0.0075(8)
C15 0.0377(8) 0.0402(9) 0.0320(7) 0.0131(6) 0.0068(6) 0.0025(7)
N1 0.0340(7) 0.0342(7) 0.0276(6) 0.0052(5) 0.0035(5) 0.0012(6)
N2 0.0557(10) 0.0640(11) 0.0261(6) 0.0121(7) -0.0011(6) -0.0102(8)
N3 0.0349(7) 0.0288(6) 0.0284(6) 0.0084(5) 0.0036(5) 0.0026(5)
N4 0.0476(8) 0.0517(9) 0.0280(6) 0.0138(6) 0.0070(6) 0.0059(7)
O1 0.0503(7) 0.0387(6) 0.0225(5) 0.0045(4) 0.0012(4) -0.0154(6)
O2 0.0456(6) 0.0327(6) 0.0287(5) 0.0136(4) -0.0069(4) -0.0105(5)
Cl1 0.0326(2) 0.0555(3) 0.0683(3) 0.0256(2) -0.0065(2) -0.0050(2)
Cl2 0.0437(3) 0.0664(3) 0.0549(3) 0.0013(2) 0.0204(2) -0.0128(2)

loop_
_atom_type_symbol
_atom_type_description
_atom_type_scat_dispersion_real
_atom_type_scat_dispersion_imag
_atom_type_scat_source
C C 0.0033 0.0016 'International Tables Vol C Tables 4.2.6.8 and 6.1.1.4'
H H 0.0000 0.0000 'International Tables Vol C Tables 4.2.6.8 and 6.1.1.4'
N N 0.0061 0.0033 'International Tables Vol C Tables 4.2.6.8 and 6.1.1.4'
O O 0.0106 0.0060 'International Tables Vol C Tables 4.2.6.8 and 6.1.1.4'
Cl Cl 0.1484 0.1585 'International Tables Vol C Tables 4.2.6.8 and 6.1.1.4'

loop_
_geom_angle_atom_site_label_1
_geom_angle_atom_site_label_2
_geom_angle_atom_site_label_3
_geom_angle
N1 C1 O1 121.07(13)
N1 C1 C4 122.87(14)
O1 C1 C4 115.99(14)
N1 C2 C3 123.89(16)
N1 C2 Cl2 117.22(13)
C3 C2 Cl2 118.89(13)
N2 C3 C2 120.02(15)
N2 C4 C1 120.43(16)
C10 C5 C6 122.90(13)
C10 C5 O1 115.14(13)
C6 C5 O1 121.67(13)
C5 C6 C7 119.07(13)
C8 C7 C6 119.20(13)
C8 C7 C11 120.66(13)
C6 C7 C11 120.12(13)
C9 C8 C7 119.61(13)
C8 C9 C10 122.33(13)
C8 C9 O2 121.80(12)
C10 C9 O2 115.61(12)
C5 C10 C9 116.89(13)
N3 C12 O2 120.89(13)
N3 C12 C15 123.31(14)
O2 C12 C15 115.76(14)
N3 C13 C14 124.07(15)
N3 C13 Cl1 116.42(12)
C14 C13 Cl1 119.50(12)
N4 C14 C13 120.31(14)
N4 C15 C12 120.49(15)
C1 N1 C2 115.12(13)
C4 N2 C3 117.66(15)
C12 N3 C13 114.65(13)
C15 N4 C14 117.14(14)
C1 O1 C5 120.95(12)
C12 O2 C9 120.31(11)

loop_
_geom_bond_atom_site_label_1
_geom_bond_atom_site_label_2
_geom_bond_distance
C1 N1 1.315(2)
C1 O1 1.3556(17)
C1 C4 1.400(2)
C2 N1 1.325(2)
C2 C3 1.379(3)
C2 Cl2 1.7339(17)
C3 N2 1.333(3)
C4 N2 1.324(2)
C5 C10 1.378(2)
C5 C6 1.380(2)
C5 O1 1.4031(17)
C6 C7 1.398(2)
C7 C8 1.390(2)
C7 C11 1.504(2)
C8 C9 1.381(2)
C9 C10 1.3837(19)
C9 O2 1.3982(17)
C12 N3 1.314(2)
C12 O2 1.3595(17)
C12 C15 1.399(2)
C13 N3 1.3264(19)
C13 C14 1.380(2)
C13 Cl1 1.7373(17)
C14 N4 1.332(2)
C15 N4 1.331(2)
